data_4118701
loop_
_publ_author_name
'Hao Wang'
'Philipp Kohler'
'Larry E. Overman'
'K. N. Houk'

_publ_section_title
;
 Origins of Stereoselectivities of Dihydroxylations of
 cis-Bicyclo[3.3.0]octenes
;
_journal_name_full 'Journal of the American Chemical Society'
_journal_page_first 16054
_journal_page_last 16058
_journal_paper_doi 10.1021/ja3075538
_journal_volume 134
_journal_year 2012
_chemical_formula_sum 'C13 H20 O7'
_chemical_formula_weight 288.29
_chemical_name_systematic
; 
 ? 
;
_space_group_IT_number 148
_symmetry_cell_setting hexagonal
_symmetry_space_group_name_Hall '-R 3'
_symmetry_space_group_name_H-M 'R -3 :H'
_atom_sites_solution_hydrogens difmap
_atom_sites_solution_primary direct
_atom_sites_solution_secondary difmap
_audit_creation_method SHELXTL
_cell_angle_alpha 90.00
_cell_angle_beta 90.00
_cell_angle_gamma 120.00
_cell_formula_units_Z 18
_cell_length_a 33.1098(13)
_cell_length_b 33.1098(13)
_cell_length_c 6.3799(3)
_cell_measurement_reflns_used 8496
_cell_measurement_temperature 88(2)
_cell_measurement_theta_max 28.72
_cell_measurement_theta_min 2.46
_cell_volume 6057.0(4)
_computing_cell_refinement 'Bruker SAINT'
_computing_data_collection 'Bruker APEX2'
_computing_data_reduction 'Bruker SAINT'
_computing_molecular_graphics 'Bruker SHELXTL'
_computing_publication_material 'Bruker SHELXTL'
_computing_structure_refinement 'SHELXL-97 (Sheldrick, 2008)'
_computing_structure_solution 'SHELXS-97 (Sheldrick, 2008)'
_diffrn_ambient_temperature 88(2)
_diffrn_measured_fraction_theta_full 1.000
_diffrn_measured_fraction_theta_max 1.000
_diffrn_measurement_device_type 'Bruker APEX-II CCD'
_diffrn_measurement_method '\f and \w scans'
_diffrn_radiation_monochromator graphite
_diffrn_radiation_source 'fine-focus sealed tube'
_diffrn_radiation_type MoK\a
_diffrn_radiation_wavelength 0.71073
_diffrn_reflns_av_R_equivalents 0.0264
_diffrn_reflns_av_sigmaI/netI 0.0147
_diffrn_reflns_limit_h_max 42
_diffrn_reflns_limit_h_min -42
_diffrn_reflns_limit_k_max 42
_diffrn_reflns_limit_k_min -42
_diffrn_reflns_limit_l_max 8
_diffrn_reflns_limit_l_min -8
_diffrn_reflns_number 23307
_diffrn_reflns_theta_full 25.50
_diffrn_reflns_theta_max 27.10
_diffrn_reflns_theta_min 2.13
_exptl_absorpt_coefficient_mu 0.116
_exptl_absorpt_correction_T_max 0.9838
_exptl_absorpt_correction_T_min 0.9678
_exptl_absorpt_correction_type numerical
_exptl_absorpt_process_details 'Bruker SADABS'
_exptl_crystal_colour colorless
_exptl_crystal_density_diffrn 1.423
_exptl_crystal_density_meas ?
_exptl_crystal_description hexagon
_exptl_crystal_F_000 2772
_exptl_crystal_size_max 0.28
_exptl_crystal_size_mid 0.18
_exptl_crystal_size_min 0.14
_refine_diff_density_max 0.446
_refine_diff_density_min -0.197
_refine_diff_density_rms 0.047
_refine_ls_extinction_method none
_refine_ls_goodness_of_fit_ref 1.034
_refine_ls_hydrogen_treatment refall
_refine_ls_matrix_type full
_refine_ls_number_parameters 261
_refine_ls_number_reflns 2968
_refine_ls_number_restraints 0
_refine_ls_restrained_S_all 1.034
_refine_ls_R_factor_all 0.0410
_refine_ls_R_factor_gt 0.0355
_refine_ls_shift/su_max 0.001
_refine_ls_shift/su_mean 0.000
_refine_ls_structure_factor_coef Fsqd
_refine_ls_weighting_details 'calc w=1/[\s^2^(Fo^2^)+(0.0549P)^2^+7.9802P] where P=(Fo^2^+2Fc^2^)/3'
_refine_ls_weighting_scheme calc
_refine_ls_wR_factor_gt 0.0931
_refine_ls_wR_factor_ref 0.0976
_reflns_number_gt 2622
_reflns_number_total 2968
_reflns_threshold_expression >2sigma(I)
_cod_data_source_file ja3075538_si_003.cif
_cod_data_source_block leo242
_cod_depositor_comments
;
The following automatic conversions were performed:

'_exptl_crystal_density_meas' value 'none' was changed to '?' - the
value is perceived as not measured.

Automatic conversion script
Id: cif_fix_values 3008 2015-01-20 13:52:24Z robertas 
;
_cod_original_sg_symbol_H-M 'R -3'
_cod_database_code 4118701

loop_
_symmetry_equiv_pos_as_xyz
'x, y, z'
'-y, x-y, z'
'-x+y, -x, z'
'x+2/3, y+1/3, z+1/3'
'-y+2/3, x-y+1/3, z+1/3'
'-x+y+2/3, -x+1/3, z+1/3'
'x+1/3, y+2/3, z+2/3'
'-y+1/3, x-y+2/3, z+2/3'
'-x+y+1/3, -x+2/3, z+2/3'
'-x, -y, -z'
'y, -x+y, -z'
'x-y, x, -z'
'-x+2/3, -y+1/3, -z+1/3'
'y+2/3, -x+y+1/3, -z+1/3'
'x-y+2/3, x+1/3, -z+1/3'
'-x+1/3, -y+2/3, -z+2/3'
'y+1/3, -x+y+2/3, -z+2/3'
'x-y+1/3, x+2/3, -z+2/3'

loop_
_atom_site_label
_atom_site_type_symbol
_atom_site_fract_x
_atom_site_fract_y
_atom_site_fract_z
_atom_site_U_iso_or_equiv
_atom_site_adp_type
_atom_site_occupancy
_atom_site_symmetry_multiplicity
_atom_site_calc_flag
O1 O 0.72892(3) 0.20173(3) 0.00030(14) 0.0188(2) Uani 1 1 d
O2 O 0.67850(3) 0.21858(3) 0.15065(14) 0.0164(2) Uani 1 1 d
O3 O 0.60303(3) 0.19859(3) 0.05709(14) 0.0191(2) Uani 1 1 d
O4 O 0.62956(3) 0.16441(3) 0.62523(13) 0.01462(19) Uani 1 1 d
O5 O 0.70636(3) 0.16792(3) 0.48895(14) 0.0168(2) Uani 1 1 d
O6 O 0.55399(3) 0.05396(3) 0.40473(15) 0.0219(2) Uani 1 1 d
O7 O 0.57534(3) 0.07761(3) 0.73755(14) 0.0171(2) Uani 1 1 d
C1 C 0.69127(4) 0.18787(4) 0.08094(18) 0.0147(2) Uani 1 1 d
C2 C 0.65235(4) 0.13801(4) 0.11156(18) 0.0133(2) Uani 1 1 d
C3 C 0.62979(4) 0.19429(4) 0.21489(19) 0.0150(2) Uani 1 1 d
C4 C 0.62140(4) 0.13022(4) 0.47180(18) 0.0131(2) Uani 1 1 d
C5 C 0.66494(4) 0.12414(4) 0.46640(19) 0.0135(2) Uani 1 1 d
C6 C 0.66510(4) 0.10692(4) 0.24441(18) 0.0132(2) Uani 1 1 d
C7 C 0.61613(4) 0.14346(4) 0.24151(19) 0.0137(2) Uani 1 1 d
C8 C 0.61075(5) 0.24504(5) 0.0429(2) 0.0231(3) Uani 1 1 d
C9 C 0.57911(4) 0.08299(4) 0.52997(19) 0.0144(2) Uani 1 1 d
C10 C 0.53417(5) 0.03655(5) 0.8144(2) 0.0209(3) Uani 1 1 d
C11 C 0.70883(4) 0.10452(4) 0.18676(19) 0.0149(2) Uani 1 1 d
C12 C 0.70795(5) 0.09149(5) -0.0443(2) 0.0189(3) Uani 1 1 d
C13 C 0.71218(5) 0.06866(5) 0.3263(2) 0.0195(3) Uani 1 1 d
H4A H 0.6034(7) 0.1602(7) 0.663(3) 0.035(5) Uiso 1 1 d
H5A H 0.7023(6) 0.1827(7) 0.582(3) 0.031(5) Uiso 1 1 d
H2A H 0.6408(5) 0.1248(5) -0.024(2) 0.016(4) Uiso 1 1 d
H3A H 0.6286(5) 0.2095(5) 0.345(2) 0.013(3) Uiso 1 1 d
H5B H 0.6622(5) 0.1018(5) 0.572(2) 0.015(4) Uiso 1 1 d
H6A H 0.6375(5) 0.0752(5) 0.233(2) 0.012(3) Uiso 1 1 d
H7A H 0.5846(5) 0.1246(5) 0.195(2) 0.014(4) Uiso 1 1 d
H8A H 0.5858(7) 0.2442(7) -0.039(3) 0.039(5) Uiso 1 1 d
H8B H 0.6413(6) 0.2664(6) -0.021(3) 0.029(4) Uiso 1 1 d
H8C H 0.6083(7) 0.2559(7) 0.182(3) 0.033(5) Uiso 1 1 d
H10A H 0.5391(7) 0.0368(7) 0.957(4) 0.042(5) Uiso 1 1 d
H10B H 0.5318(7) 0.0093(7) 0.761(3) 0.034(5) Uiso 1 1 d
H10C H 0.5079(7) 0.0384(7) 0.784(3) 0.042(5) Uiso 1 1 d
H11A H 0.7363(5) 0.1354(5) 0.210(2) 0.013(3) Uiso 1 1 d
H12A H 0.7343(6) 0.0861(6) -0.072(3) 0.023(4) Uiso 1 1 d
H12B H 0.7096(6) 0.1154(6) -0.135(3) 0.027(4) Uiso 1 1 d
H12C H 0.6788(6) 0.0619(6) -0.076(3) 0.025(4) Uiso 1 1 d
H13A H 0.7386(6) 0.0648(6) 0.288(3) 0.022(4) Uiso 1 1 d
H13B H 0.6841(6) 0.0387(6) 0.312(3) 0.026(4) Uiso 1 1 d
H13C H 0.7161(6) 0.0782(6) 0.477(3) 0.026(4) Uiso 1 1 d

loop_
_atom_site_aniso_label
_atom_site_aniso_U_11
_atom_site_aniso_U_22
_atom_site_aniso_U_33
_atom_site_aniso_U_23
_atom_site_aniso_U_13
_atom_site_aniso_U_12
O1 0.0163(4) 0.0181(4) 0.0202(5) 0.0039(3) 0.0039(3) 0.0073(4)
O2 0.0142(4) 0.0140(4) 0.0202(5) 0.0012(3) 0.0007(3) 0.0066(3)
O3 0.0187(5) 0.0218(5) 0.0183(5) 0.0057(3) -0.0014(3) 0.0112(4)
O4 0.0139(4) 0.0147(4) 0.0136(4) -0.0017(3) 0.0001(3) 0.0059(3)
O5 0.0130(4) 0.0179(4) 0.0158(4) -0.0050(3) -0.0010(3) 0.0049(4)
O6 0.0200(5) 0.0173(5) 0.0184(5) -0.0009(4) -0.0021(4) 0.0017(4)
O7 0.0150(4) 0.0159(4) 0.0148(4) 0.0038(3) 0.0015(3) 0.0035(4)
C1 0.0162(6) 0.0157(6) 0.0120(5) 0.0013(4) -0.0016(4) 0.0078(5)
C2 0.0138(5) 0.0145(6) 0.0105(5) -0.0007(4) -0.0012(4) 0.0061(5)
C3 0.0135(6) 0.0173(6) 0.0138(6) 0.0023(4) -0.0001(4) 0.0075(5)
C4 0.0131(5) 0.0127(5) 0.0114(5) -0.0004(4) -0.0004(4) 0.0050(5)
C5 0.0123(5) 0.0136(6) 0.0125(5) 0.0013(4) -0.0010(4) 0.0048(5)
C6 0.0130(5) 0.0124(5) 0.0127(5) 0.0005(4) -0.0007(4) 0.0051(5)
C7 0.0123(6) 0.0143(6) 0.0131(5) 0.0004(4) -0.0016(4) 0.0055(5)
C8 0.0219(7) 0.0248(7) 0.0272(7) 0.0119(6) 0.0069(5) 0.0150(6)
C9 0.0128(5) 0.0154(6) 0.0149(6) 0.0015(4) 0.0002(4) 0.0070(5)
C10 0.0168(6) 0.0173(6) 0.0216(7) 0.0062(5) 0.0050(5) 0.0034(5)
C11 0.0151(6) 0.0154(6) 0.0142(6) -0.0001(4) -0.0003(4) 0.0076(5)
C12 0.0223(7) 0.0205(6) 0.0156(6) -0.0019(5) 0.0001(5) 0.0119(6)
C13 0.0211(7) 0.0216(7) 0.0199(7) 0.0031(5) 0.0011(5) 0.0138(6)

loop_
_atom_type_symbol
_atom_type_description
_atom_type_scat_dispersion_real
_atom_type_scat_dispersion_imag
_atom_type_scat_source
C C 0.0033 0.0016 'International Tables Vol C Tables 4.2.6.8 and 6.1.1.4'
H H 0.0000 0.0000 'International Tables Vol C Tables 4.2.6.8 and 6.1.1.4'
O O 0.0106 0.0060 'International Tables Vol C Tables 4.2.6.8 and 6.1.1.4'

loop_
_geom_angle_atom_site_label_1
_geom_angle_atom_site_label_2
_geom_angle_atom_site_label_3
_geom_angle
C1 O2 C3 110.65(9)
C3 O3 C8 111.99(10)
C9 O7 C10 116.31(10)
O1 C1 O2 120.29(11)
O1 C1 C2 128.54(11)
O2 C1 C2 111.12(10)
C1 C2 C7 103.26(10)
C1 C2 C6 115.43(10)
C7 C2 C6 105.70(9)
O3 C3 O2 108.99(9)
O3 C3 C7 109.97(10)
O2 C3 C7 106.12(9)
O4 C4 C9 111.07(9)
O4 C4 C5 107.49(9)
C9 C4 C5 107.86(9)
O4 C4 C7 115.30(10)
C9 C4 C7 109.83(9)
C5 C4 C7 104.83(9)
O5 C5 C6 107.05(9)
O5 C5 C4 110.56(10)
C6 C5 C4 104.21(9)
C5 C6 C11 114.90(10)
C5 C6 C2 101.94(9)
C11 C6 C2 118.82(10)
C3 C7 C2 104.58(10)
C3 C7 C4 113.69(10)
C2 C7 C4 105.63(9)
O6 C9 O7 124.76(11)
O6 C9 C4 124.49(11)
O7 C9 C4 110.68(10)
C13 C11 C12 109.83(11)
C13 C11 C6 109.69(10)
C12 C11 C6 111.09(10)

loop_
_geom_bond_atom_site_label_1
_geom_bond_atom_site_label_2
_geom_bond_distance
O1 C1 1.2070(15)
O2 C1 1.3566(15)
O2 C3 1.4557(14)
O3 C3 1.3948(14)
O3 C8 1.4302(16)
O4 C4 1.4168(14)
O5 C5 1.4193(14)
O6 C9 1.2062(15)
O7 C9 1.3337(15)
O7 C10 1.4469(15)
C1 C2 1.5156(16)
C2 C7 1.5410(17)
C2 C6 1.5459(16)
C3 C7 1.5180(17)
C4 C9 1.5343(16)
C4 C5 1.5524(17)
C4 C7 1.5678(16)
C5 C6 1.5277(16)
C6 C11 1.5340(16)
C11 C13 1.5318(17)
C11 C12 1.5324(17)

loop_
_geom_torsion_atom_site_label_1
_geom_torsion_atom_site_label_2
_geom_torsion_atom_site_label_3
_geom_torsion_atom_site_label_4
_geom_torsion
C3 O2 C1 O1 172.17(11)
C3 O2 C1 C2 -5.46(13)
O1 C1 C2 C7 174.70(12)
O2 C1 C2 C7 -7.92(12)
O1 C1 C2 C6 59.87(17)
O2 C1 C2 C6 -122.74(11)
C8 O3 C3 O2 -70.91(12)
C8 O3 C3 C7 173.14(10)
C1 O2 C3 O3 -101.55(11)
C1 O2 C3 C7 16.84(12)
O4 C4 C5 O5 -39.16(12)
C9 C4 C5 O5 -159.00(9)
C7 C4 C5 O5 84.00(11)
O4 C4 C5 C6 -153.87(9)
C9 C4 C5 C6 86.29(11)
C7 C4 C5 C6 -30.71(11)
O5 C5 C6 C11 54.69(13)
C4 C5 C6 C11 171.85(9)
O5 C5 C6 C2 -75.20(11)
C4 C5 C6 C2 41.96(11)
C1 C2 C6 C5 75.84(12)
C7 C2 C6 C5 -37.58(11)
C1 C2 C6 C11 -51.56(14)
C7 C2 C6 C11 -164.98(10)
O3 C3 C7 C2 96.89(11)
O2 C3 C7 C2 -20.85(12)
O3 C3 C7 C4 -148.40(10)
O2 C3 C7 C4 93.86(11)
C1 C2 C7 C3 17.26(12)
C6 C2 C7 C3 138.90(10)
C1 C2 C7 C4 -102.99(10)
C6 C2 C7 C4 18.64(12)
O4 C4 C7 C3 11.09(14)
C9 C4 C7 C3 137.48(10)
C5 C4 C7 C3 -106.89(11)
O4 C4 C7 C2 125.18(10)
C9 C4 C7 C2 -108.43(11)
C5 C4 C7 C2 7.20(12)
C10 O7 C9 O6 -9.00(18)
C10 O7 C9 C4 173.97(10)
O4 C4 C9 O6 150.73(12)
C5 C4 C9 O6 -91.71(14)
C7 C4 C9 O6 21.99(16)
O4 C4 C9 O7 -32.22(13)
C5 C4 C9 O7 85.33(12)
C7 C4 C9 O7 -160.96(10)
C5 C6 C11 C13 63.86(13)
C2 C6 C11 C13 -175.10(10)
C5 C6 C11 C12 -174.52(10)
C2 C6 C11 C12 -53.48(14)
